data_1563795
loop_
_publ_author_name
'Alvarez, Natalia'
'Mendes, Luis F.S.'
'Kramer, M. Gabriela'
'Torre, Mar\'ia H.'
'Costa-Filho, Antonio J.'
'Ellena, Javier'
'Facchin, Gianella'

_publ_section_title
;
 Development of copper(II)-diimine-iminodiacetate mixed ligand complexes
 as potential antitumor agents
;
_journal_name_full 'Inorganica Chimica Acta'
_journal_page_first 61
_journal_page_last 70
_journal_paper_doi 10.1016/j.ica.2018.07.052
_journal_volume 483
_journal_year 2018
_chemical_formula_moiety 'C16 H17 Cu N3 O4, 4(H2 O)'
_chemical_formula_sum 'C16 H25 Cu N3 O8'
_chemical_formula_weight 450.93
_space_group_crystal_system triclinic
_space_group_IT_number 2
_space_group_name_Hall '-P 1'
_space_group_name_H-M_alt 'P -1'
_atom_sites_solution_hydrogens geom
_atom_sites_solution_primary direct
_atom_sites_solution_secondary difmap
_audit_creation_method SHELXL-2018/1
_cell_angle_alpha 67.215(7)
_cell_angle_beta 88.141(5)
_cell_angle_gamma 84.128(8)
_cell_formula_units_Z 2
_cell_length_a 8.0498(11)
_cell_length_b 10.8189(17)
_cell_length_c 12.5674(14)
_cell_measurement_reflns_used 1691
_cell_measurement_temperature 293(2)
_cell_measurement_theta_max 27.485
_cell_measurement_theta_min 0.998
_cell_volume 1003.8(2)
_computing_cell_refinement 'HKL Scalepack (Otwinowski & Minor 1997)'
_computing_data_collection 'Collect (Bruker AXS BV, 1997-2004)'
_computing_data_reduction 'HKL Denzo and Scalepack (Otwinowski & Minor 1997)'
_computing_structure_refinement 'SHELXL-2018/1 (Sheldrick, 2018)'
_diffrn_ambient_temperature 293(2)
_diffrn_detector_area_resol_mean 9
_diffrn_measured_fraction_theta_full 0.990
_diffrn_measured_fraction_theta_max 0.990
_diffrn_measurement_device_type KappaCCD
_diffrn_measurement_method 'CCD rotation images, thick slices'
_diffrn_radiation_monochromator graphite
_diffrn_radiation_type MoK\a
_diffrn_radiation_wavelength 0.71073
_diffrn_reflns_av_R_equivalents 0.0245
_diffrn_reflns_av_unetI/netI 0.0481
_diffrn_reflns_Laue_measured_fraction_full 0.990
_diffrn_reflns_Laue_measured_fraction_max 0.990
_diffrn_reflns_limit_h_max 9
_diffrn_reflns_limit_h_min -9
_diffrn_reflns_limit_k_max 12
_diffrn_reflns_limit_k_min -12
_diffrn_reflns_limit_l_max 15
_diffrn_reflns_limit_l_min -15
_diffrn_reflns_number 6401
_diffrn_reflns_point_group_measured_fraction_full 0.990
_diffrn_reflns_point_group_measured_fraction_max 0.990
_diffrn_reflns_reduction_process
;
 Scaled and merged with Sortav
 R.H. Blessing, (1987) Cryst. Rev. 1, 3-58
 R.H. Blessing, (1989) J. Appl. Cryst. 22, 396-397
;
_diffrn_reflns_theta_full 25.241
_diffrn_reflns_theta_max 25.241
_diffrn_reflns_theta_min 3.109
_diffrn_source 'Enraf Nonius FR590'
_exptl_absorpt_coefficient_mu 1.135
_exptl_absorpt_correction_T_max 0.856
_exptl_absorpt_correction_T_min 0.749
_exptl_absorpt_correction_type gaussian
_exptl_absorpt_process_details
;
   P. Coppens, L. Leiserowitz, D Rabinovich, Acta Cryst.
   (1965), 18, 1035-1038
;
_exptl_crystal_colour blue
_exptl_crystal_density_diffrn 1.492
_exptl_crystal_density_method 'not measured'
_exptl_crystal_description prism
_exptl_crystal_F_000 470
_exptl_crystal_size_max 0.280
_exptl_crystal_size_mid 0.250
_exptl_crystal_size_min 0.160
_refine_diff_density_max 0.552
_refine_diff_density_min -0.300
_refine_diff_density_rms 0.062
_refine_ls_extinction_coef .
_refine_ls_extinction_method none
_refine_ls_goodness_of_fit_ref 1.064
_refine_ls_hydrogen_treatment constr
_refine_ls_matrix_type full
_refine_ls_number_parameters 255
_refine_ls_number_reflns 3590
_refine_ls_number_restraints 0
_refine_ls_restrained_S_all 1.064
_refine_ls_R_factor_all 0.0513
_refine_ls_R_factor_gt 0.0372
_refine_ls_shift/su_max 0.006
_refine_ls_shift/su_mean 0.000
_refine_ls_structure_factor_coef Fsqd
_refine_ls_weighting_details 'w=1/[\s^2^(Fo^2^)+(0.0541P)^2^+0.0630P] where P=(Fo^2^+2Fc^2^)/3'
_refine_ls_weighting_scheme calc
_refine_ls_wR_factor_gt 0.0953
_refine_ls_wR_factor_ref 0.0996
_reflns_Friedel_coverage 0.000
_reflns_Friedel_fraction_full .
_reflns_Friedel_fraction_max .
_reflns_number_gt 2934
_reflns_number_total 3590
_reflns_threshold_expression 'I > 2\s(I)'
_cod_data_source_file mmc3.cif
_cod_data_source_block cuidmb
_cod_database_code 1563795
_shelx_shelxl_version_number 2018/1
_shelx_space_group_comment
;
The symmetry employed for this shelxl refinement is uniquely defined
by the following loop, which should always be used as a source of
symmetry information in preference to the above space-group names.
They are only intended as comments.
;
_shelx_estimated_absorpt_t_min 0.742
_shelx_estimated_absorpt_t_max 0.839

loop_
_space_group_symop_operation_xyz
'x, y, z'
'-x, -y, -z'

loop_
_atom_site_label
_atom_site_type_symbol
_atom_site_fract_x
_atom_site_fract_y
_atom_site_fract_z
_atom_site_U_iso_or_equiv
_atom_site_adp_type
_atom_site_occupancy
_atom_site_site_symmetry_order
_atom_site_calc_flag
_atom_site_refinement_flags_posn
_atom_site_refinement_flags_adp
_atom_site_refinement_flags_occupancy
_atom_site_disorder_assembly
_atom_site_disorder_group
Cu1 Cu 0.26339(4) 0.64566(3) 0.14384(3) 0.03458(14) Uani 1 1 d . . . . .
N1 N 0.3078(3) 0.4898(2) 0.09199(18) 0.0331(5) Uani 1 1 d . . . . .
O1 O 0.0433(2) 0.57337(19) 0.25334(16) 0.0423(5) Uani 1 1 d . . . . .
O2 O -0.0035(2) 0.4089(2) 0.42123(18) 0.0503(5) Uani 1 1 d . . . . .
N2 N 0.1654(3) 0.7312(2) -0.01280(19) 0.0358(5) Uani 1 1 d . . . . .
O3 O 0.3716(3) 0.9224(2) 0.2533(2) 0.0722(7) Uani 1 1 d . . . . .
O4 O 0.2713(3) 0.81897(19) 0.15281(19) 0.0526(6) Uani 1 1 d . . . . .
N3 N 0.3707(3) 0.5701(2) 0.30171(19) 0.0365(5) Uani 1 1 d . . . . .
H31 H 0.463572 0.536042 0.302344 0.044 Uiso 1 1 d R U . . .
C1 C 0.1013(4) 0.8606(3) -0.0636(3) 0.0454(7) Uani 1 1 d . . . . .
H1 H 0.108762 0.917635 -0.024766 0.054 Uiso 1 1 calc R U . . .
C2 C 0.0256(4) 0.9118(3) -0.1702(3) 0.0492(8) Uani 1 1 d . . . . .
H2 H -0.017448 1.001725 -0.202206 0.059 Uiso 1 1 calc R U . . .
C3 C 0.0135(4) 0.8297(3) -0.2298(2) 0.0435(7) Uani 1 1 d . . . . .
C4 C 0.0798(3) 0.6960(3) -0.1772(2) 0.0385(6) Uani 1 1 d . . . . .
H4 H 0.073285 0.637221 -0.214407 0.046 Uiso 1 1 calc R U . . .
C5 C 0.1549(3) 0.6505(2) -0.0704(2) 0.0311(6) Uani 1 1 d . . . . .
C6 C 0.2357(3) 0.5112(2) -0.0095(2) 0.0301(6) Uani 1 1 d . . . . .
C7 C 0.2394(3) 0.4118(3) -0.0531(2) 0.0355(6) Uani 1 1 d . . . . .
H7 H 0.187396 0.429936 -0.123238 0.043 Uiso 1 1 calc R U . . .
C8 C 0.3206(3) 0.2849(3) 0.0075(2) 0.0391(6) Uani 1 1 d . . . . .
C9 C 0.3975(4) 0.2649(3) 0.1105(3) 0.0445(7) Uani 1 1 d . . . . .
H9 H 0.455065 0.182010 0.153073 0.053 Uiso 1 1 calc R U . . .
C10 C 0.3892(4) 0.3670(3) 0.1500(2) 0.0430(7) Uani 1 1 d . . . . .
H10 H 0.441671 0.351173 0.219491 0.052 Uiso 1 1 calc R U . . .
C11 C -0.0676(5) 0.8827(4) -0.3462(3) 0.0679(10) Uani 1 1 d . . . . .
H11A H -0.161005 0.946438 -0.348469 0.102 Uiso 1 1 calc R U . . .
H11B H -0.105662 0.809507 -0.360920 0.102 Uiso 1 1 calc R U . . .
H11C H 0.011620 0.926121 -0.403886 0.102 Uiso 1 1 calc R U . . .
C12 C 0.3252(4) 0.1745(3) -0.0366(3) 0.0568(9) Uani 1 1 d . . . . .
H12A H 0.437829 0.153175 -0.055995 0.085 Uiso 1 1 calc R U . . .
H12B H 0.255381 0.203497 -0.104069 0.085 Uiso 1 1 calc R U . . .
H12C H 0.285250 0.096091 0.021922 0.085 Uiso 1 1 calc R U . . .
C13 C 0.0886(3) 0.4851(3) 0.3502(2) 0.0363(6) Uani 1 1 d . . . . .
C14 C 0.2719(3) 0.4692(3) 0.3842(2) 0.0417(7) Uani 1 1 d . . . . .
H14A H 0.278860 0.474904 0.459090 0.050 Uiso 1 1 calc R U . . .
H14B H 0.320490 0.380323 0.391915 0.050 Uiso 1 1 calc R U . . .
C15 C 0.3910(5) 0.6856(3) 0.3348(3) 0.0574(9) Uani 1 1 d . . . . .
H15A H 0.506880 0.682045 0.355740 0.069 Uiso 1 1 calc R U . . .
H15B H 0.323782 0.676760 0.402398 0.069 Uiso 1 1 calc R U . . .
C16 C 0.3416(4) 0.8199(3) 0.2410(3) 0.0460(7) Uani 1 1 d . . . . .
O5 O 0.6772(2) 0.4140(2) 0.3539(2) 0.0606(6) Uani 1 1 d . . . . .
H51 H 0.664795 0.344635 0.369028 0.091 Uiso 1 1 d R U . . .
H52 H 0.759816 0.424108 0.367017 0.091 Uiso 1 1 d R U . . .
O6 O 0.1001(3) 0.2339(2) 0.6394(2) 0.0836(8) Uani 1 1 d . . . . .
H61 H 0.124615 0.278814 0.679439 0.125 Uiso 1 1 d R U . . .
H62 H 0.006895 0.272224 0.605679 0.125 Uiso 1 1 d R U . . .
O7 O 0.3717(3) 0.0676(3) 0.6196(3) 0.0891(9) Uani 1 1 d . . . . .
H71 H 0.282081 0.106545 0.638899 0.134 Uiso 1 1 d R U . . .
H72 H 0.444511 0.057285 0.671469 0.134 Uiso 1 1 d R U . . .
O8 O 0.5628(4) 0.1695(3) 0.4133(3) 0.0968(10) Uani 1 1 d . . . . .
H81 H 0.614698 0.098488 0.410206 0.145 Uiso 1 1 d R U . . .
H82 H 0.511998 0.147228 0.477366 0.145 Uiso 1 1 d R U . . .

loop_
_atom_site_aniso_label
_atom_site_aniso_U_11
_atom_site_aniso_U_22
_atom_site_aniso_U_33
_atom_site_aniso_U_23
_atom_site_aniso_U_13
_atom_site_aniso_U_12
Cu1 0.0410(2) 0.0300(2) 0.0335(2) -0.01378(15) -0.00628(14) 0.00122(14)
N1 0.0387(12) 0.0281(11) 0.0304(12) -0.0099(9) -0.0039(10) 0.0019(9)
O1 0.0348(10) 0.0520(12) 0.0373(12) -0.0151(10) -0.0089(8) 0.0021(9)
O2 0.0424(12) 0.0557(13) 0.0474(13) -0.0121(11) -0.0013(10) -0.0120(10)
N2 0.0401(13) 0.0304(12) 0.0370(13) -0.0143(10) -0.0028(10) 0.0021(9)
O3 0.0928(18) 0.0456(14) 0.0899(19) -0.0391(13) -0.0387(15) 0.0061(12)
O4 0.0723(15) 0.0349(11) 0.0531(14) -0.0203(10) -0.0236(11) 0.0056(10)
N3 0.0322(12) 0.0366(12) 0.0414(14) -0.0163(11) -0.0051(10) 0.0000(10)
C1 0.0608(19) 0.0303(15) 0.0433(18) -0.0141(13) -0.0101(14) 0.0063(13)
C2 0.061(2) 0.0342(16) 0.0456(18) -0.0100(14) -0.0080(15) 0.0077(14)
C3 0.0496(17) 0.0412(16) 0.0331(16) -0.0090(13) -0.0003(13) 0.0037(13)
C4 0.0452(16) 0.0393(16) 0.0303(15) -0.0144(12) 0.0006(12) 0.0022(12)
C5 0.0331(14) 0.0290(13) 0.0290(14) -0.0094(11) 0.0025(11) -0.0018(11)
C6 0.0338(14) 0.0271(13) 0.0269(14) -0.0080(11) 0.0025(11) -0.0027(10)
C7 0.0406(15) 0.0354(15) 0.0324(15) -0.0157(12) 0.0027(12) -0.0033(12)
C8 0.0444(16) 0.0331(14) 0.0424(17) -0.0175(13) 0.0085(13) -0.0065(12)
C9 0.0502(18) 0.0290(15) 0.0481(18) -0.0107(13) -0.0038(14) 0.0081(13)
C10 0.0514(18) 0.0359(16) 0.0380(16) -0.0122(13) -0.0089(13) 0.0062(13)
C11 0.095(3) 0.060(2) 0.0374(18) -0.0113(16) -0.0186(18) 0.0208(19)
C12 0.078(2) 0.0389(17) 0.058(2) -0.0250(16) 0.0090(18) -0.0033(16)
C13 0.0375(15) 0.0401(15) 0.0364(16) -0.0213(14) -0.0029(13) 0.0003(13)
C14 0.0368(16) 0.0433(16) 0.0391(17) -0.0102(13) -0.0088(12) 0.0018(12)
C15 0.080(2) 0.0480(19) 0.050(2) -0.0245(16) -0.0158(17) -0.0065(17)
C16 0.0469(17) 0.0405(17) 0.056(2) -0.0264(15) -0.0102(14) 0.0056(13)
O5 0.0380(12) 0.0564(14) 0.0821(17) -0.0217(13) -0.0078(11) 0.0006(10)
O6 0.106(2) 0.0632(16) 0.0631(17) -0.0142(13) 0.0016(15) 0.0318(15)
O7 0.0743(18) 0.098(2) 0.124(3) -0.077(2) -0.0206(17) 0.0082(15)
O8 0.131(3) 0.0514(16) 0.109(2) -0.0310(16) 0.023(2) -0.0185(16)

loop_
_atom_type_symbol
_atom_type_description
_atom_type_scat_dispersion_real
_atom_type_scat_dispersion_imag
_atom_type_scat_source
C C 0.0033 0.0016 'International Tables Vol C Tables 4.2.6.8 and 6.1.1.4'
H H 0.0000 0.0000 'International Tables Vol C Tables 4.2.6.8 and 6.1.1.4'
N N 0.0061 0.0033 'International Tables Vol C Tables 4.2.6.8 and 6.1.1.4'
O O 0.0106 0.0060 'International Tables Vol C Tables 4.2.6.8 and 6.1.1.4'
Cu Cu 0.3201 1.2651 'International Tables Vol C Tables 4.2.6.8 and 6.1.1.4'

loop_
_geom_angle_atom_site_label_1
_geom_angle_atom_site_label_2
_geom_angle_atom_site_label_3
_geom_angle
_geom_angle_site_symmetry_1
_geom_angle_site_symmetry_3
O4 Cu1 N2 91.20(9) . .
O4 Cu1 N3 85.28(8) . .
N2 Cu1 N3 176.06(9) . .
O4 Cu1 N1 161.22(10) . .
N2 Cu1 N1 80.55(8) . .
N3 Cu1 N1 102.30(9) . .
O4 Cu1 O1 100.86(9) . .
N2 Cu1 O1 102.81(8) . .
N3 Cu1 O1 79.63(8) . .
N1 Cu1 O1 97.42(8) . .
C6 N1 C10 117.6(2) . .
C6 N1 Cu1 114.08(16) . .
C10 N1 Cu1 128.12(19) . .
C13 O1 Cu1 110.71(16) . .
C5 N2 C1 117.9(2) . .
C5 N2 Cu1 116.38(17) . .
C1 N2 Cu1 125.65(19) . .
C16 O4 Cu1 116.74(19) . .
C14 N3 C15 113.3(2) . .
C14 N3 Cu1 110.69(16) . .
C15 N3 Cu1 107.35(17) . .
C14 N3 H31 108.1 . .
C15 N3 H31 104.2 . .
Cu1 N3 H31 113.1 . .
N2 C1 C2 122.7(3) . .
N2 C1 H1 118.6 . .
C2 C1 H1 118.6 . .
C1 C2 C3 119.8(3) . .
C1 C2 H2 120.1 . .
C3 C2 H2 120.1 . .
C2 C3 C4 117.3(3) . .
C2 C3 C11 121.0(3) . .
C4 C3 C11 121.6(3) . .
C5 C4 C3 120.2(3) . .
C5 C4 H4 119.9 . .
C3 C4 H4 119.9 . .
N2 C5 C4 122.0(2) . .
N2 C5 C6 113.8(2) . .
C4 C5 C6 124.1(2) . .
N1 C6 C7 122.1(2) . .
N1 C6 C5 114.4(2) . .
C7 C6 C5 123.5(2) . .
C6 C7 C8 120.3(3) . .
C6 C7 H7 119.8 . .
C8 C7 H7 119.8 . .
C9 C8 C7 117.0(3) . .
C9 C8 C12 121.3(3) . .
C7 C8 C12 121.6(3) . .
C10 C9 C8 120.2(3) . .
C10 C9 H9 119.9 . .
C8 C9 H9 119.9 . .
N1 C10 C9 122.7(3) . .
N1 C10 H10 118.6 . .
C9 C10 H10 118.6 . .
C3 C11 H11A 109.5 . .
C3 C11 H11B 109.5 . .
H11A C11 H11B 109.5 . .
C3 C11 H11C 109.5 . .
H11A C11 H11C 109.5 . .
H11B C11 H11C 109.5 . .
C8 C12 H12A 109.5 . .
C8 C12 H12B 109.5 . .
H12A C12 H12B 109.5 . .
C8 C12 H12C 109.5 . .
H12A C12 H12C 109.5 . .
H12B C12 H12C 109.5 . .
O2 C13 O1 125.6(3) . .
O2 C13 C14 116.6(2) . .
O1 C13 C14 117.8(3) . .
N3 C14 C13 113.9(2) . .
N3 C14 H14A 108.8 . .
C13 C14 H14A 108.8 . .
N3 C14 H14B 108.8 . .
C13 C14 H14B 108.8 . .
H14A C14 H14B 107.7 . .
N3 C15 C16 113.4(2) . .
N3 C15 H15A 108.9 . .
C16 C15 H15A 108.9 . .
N3 C15 H15B 108.9 . .
C16 C15 H15B 108.9 . .
H15A C15 H15B 107.7 . .
O3 C16 O4 124.2(3) . .
O3 C16 C15 119.1(3) . .
O4 C16 C15 116.7(3) . .
H51 O5 H52 113.5 . .
H61 O6 H62 105.9 . .
H71 O7 H72 104.9 . .
H81 O8 H82 107.7 . .

loop_
_geom_bond_atom_site_label_1
_geom_bond_atom_site_label_2
_geom_bond_distance
_geom_bond_site_symmetry_2
Cu1 O4 1.9290(19) .
Cu1 N2 1.973(2) .
Cu1 N3 2.015(2) .
Cu1 N1 2.027(2) .
Cu1 O1 2.2218(19) .
N1 C6 1.344(3) .
N1 C10 1.352(3) .
O1 C13 1.259(3) .
O2 C13 1.240(3) .
N2 C5 1.341(3) .
N2 C1 1.348(3) .
O3 C16 1.226(3) .
O4 C16 1.265(3) .
N3 C14 1.465(3) .
N3 C15 1.487(4) .
N3 H31 0.7979 .
C1 C2 1.373(4) .
C1 H1 0.9300 .
C2 C3 1.377(4) .
C2 H2 0.9300 .
C3 C4 1.392(4) .
C3 C11 1.493(4) .
C4 C5 1.375(4) .
C4 H4 0.9300 .
C5 C6 1.489(3) .
C6 C7 1.381(3) .
C7 C8 1.390(4) .
C7 H7 0.9300 .
C8 C9 1.384(4) .
C8 C12 1.495(4) .
C9 C10 1.370(4) .
C9 H9 0.9300 .
C10 H10 0.9300 .
C11 H11A 0.9600 .
C11 H11B 0.9600 .
C11 H11C 0.9600 .
C12 H12A 0.9600 .
C12 H12B 0.9600 .
C12 H12C 0.9600 .
C13 C14 1.524(4) .
C14 H14A 0.9700 .
C14 H14B 0.9700 .
C15 C16 1.498(4) .
C15 H15A 0.9700 .
C15 H15B 0.9700 .
O5 H51 0.7163 .
O5 H52 0.7195 .
O6 H61 0.8620 .
O6 H62 0.8581 .
O7 H71 0.8730 .
O7 H72 0.8578 .
O8 H81 0.8499 .
O8 H82 0.8501 .

loop_
_geom_hbond_atom_site_label_D
_geom_hbond_atom_site_label_H
_geom_hbond_atom_site_label_A
_geom_hbond_distance_DH
_geom_hbond_distance_HA
_geom_hbond_distance_DA
_geom_hbond_angle_DHA
_geom_hbond_site_symmetry_A
_geom_hbond_publ_flag
N3 H31 O5 0.80 2.02 2.786(3) 162.2 . yes
C1 H1 O4 0.93 2.43 2.939(4) 114.6 . yes
C7 H7 O1 0.93 2.53 3.395(3) 155.7 2_565 yes
C10 H10 O8 0.93 2.61 3.418(4) 145.9 . yes
O5 H51 O8 0.72 2.01 2.707(4) 163.9 . yes
O5 H52 O2 0.72 2.01 2.721(3) 167.6 1_655 yes
O6 H61 O1 0.86 2.37 3.013(3) 131.5 2_566 yes
O6 H62 O2 0.86 2.21 2.758(3) 121.2 . yes
O7 H71 O6 0.87 1.91 2.754(4) 163.0 . yes
O7 H72 O3 0.86 1.86 2.688(3) 162.4 2_666 yes
O8 H81 O7 0.85 1.96 2.749(4) 153.0 2_656 yes
O8 H82 O7 0.85 2.02 2.860(5) 168.5 . yes

loop_
_geom_torsion_atom_site_label_1
_geom_torsion_atom_site_label_2
_geom_torsion_atom_site_label_3
_geom_torsion_atom_site_label_4
_geom_torsion
_geom_torsion_site_symmetry_1
_geom_torsion_site_symmetry_2
_geom_torsion_site_symmetry_3
_geom_torsion_site_symmetry_4
C5 N2 C1 C2 0.5(4) . . . .
Cu1 N2 C1 C2 -175.9(2) . . . .
N2 C1 C2 C3 -0.2(5) . . . .
C1 C2 C3 C4 0.2(5) . . . .
C1 C2 C3 C11 -179.8(3) . . . .
C2 C3 C4 C5 -0.5(4) . . . .
C11 C3 C4 C5 179.5(3) . . . .
C1 N2 C5 C4 -0.8(4) . . . .
Cu1 N2 C5 C4 175.92(19) . . . .
C1 N2 C5 C6 177.4(2) . . . .
Cu1 N2 C5 C6 -5.8(3) . . . .
C3 C4 C5 N2 0.8(4) . . . .
C3 C4 C5 C6 -177.3(3) . . . .
C10 N1 C6 C7 1.7(4) . . . .
Cu1 N1 C6 C7 -173.90(19) . . . .
C10 N1 C6 C5 -177.5(2) . . . .
Cu1 N1 C6 C5 6.9(3) . . . .
N2 C5 C6 N1 -0.9(3) . . . .
C4 C5 C6 N1 177.3(2) . . . .
N2 C5 C6 C7 179.9(2) . . . .
C4 C5 C6 C7 -1.9(4) . . . .
N1 C6 C7 C8 -0.6(4) . . . .
C5 C6 C7 C8 178.5(2) . . . .
C6 C7 C8 C9 -0.9(4) . . . .
C6 C7 C8 C12 179.3(2) . . . .
C7 C8 C9 C10 1.2(4) . . . .
C12 C8 C9 C10 -178.9(3) . . . .
C6 N1 C10 C9 -1.3(4) . . . .
Cu1 N1 C10 C9 173.5(2) . . . .
C8 C9 C10 N1 -0.1(5) . . . .
Cu1 O1 C13 O2 -166.0(2) . . . .
Cu1 O1 C13 C14 13.9(3) . . . .
C15 N3 C14 C13 96.9(3) . . . .
Cu1 N3 C14 C13 -23.7(3) . . . .
O2 C13 C14 N3 -174.6(2) . . . .
O1 C13 C14 N3 5.5(4) . . . .
C14 N3 C15 C16 -127.3(3) . . . .
Cu1 N3 C15 C16 -4.8(3) . . . .
Cu1 O4 C16 O3 172.1(3) . . . .
Cu1 O4 C16 C15 -7.5(4) . . . .
N3 C15 C16 O3 -171.3(3) . . . .
N3 C15 C16 O4 8.2(4) . . . .
